data_4111883
loop_
_publ_author_name
'Andreas Gans\"auer'
'Dieter Franke'
'Thorsten Lauterbach'
'Martin Nieger'

_publ_contact_author
;
        Martin Nieger
        Institut f\"ur Anorganische Chemie
        Universit\"at Bonn
        Gerhard-Domagk-Str. 1
        D-53121 Bonn
        Bundesrepublik Deutschland
;
_publ_contact_author_email NIEGER@JOYX.JOENSUU.FI
_publ_contact_author_fax '049 228 73-5327'
_publ_contact_author_phone '049 228 73-5823'
_publ_section_title
;
 A Modular and Efficient Synthesis of Functional Titanocenes
;
_journal_name_full 'Journal of the American Chemical Society'
_journal_page_first 11622
_journal_page_last 11623
_journal_paper_doi 10.1021/ja054185r
_journal_volume 127
_journal_year 2005
_chemical_formula_moiety '[C25 H29 Cl N O Ti]+ [Cl]-'
_chemical_formula_sum 'C25 H29 Cl2 N O Ti'
_chemical_formula_weight 478.29
_chemical_name_systematic
; 
 ? 
;
_space_group_IT_number 14
_symmetry_cell_setting monoclinic
_symmetry_space_group_name_Hall '-P 2ybc'
_symmetry_space_group_name_H-M 'P 1 21/c 1'
_atom_sites_solution_hydrogens geom
_atom_sites_solution_primary direct
_atom_sites_solution_secondary difmap
_audit_creation_method SHELXL-97
_cell_angle_alpha 90.00
_cell_angle_beta 103.734(2)
_cell_angle_gamma 90.00
_cell_formula_units_Z 4
_cell_length_a 14.6961(6)
_cell_length_b 12.7908(5)
_cell_length_c 12.4795(4)
_cell_measurement_reflns_used 4962
_cell_measurement_temperature 123(2)
_cell_measurement_theta_max 27.5
_cell_measurement_theta_min 1
_cell_volume 2278.76(15)
_computing_cell_refinement DENZO-SMN
_computing_data_collection Collect
_computing_data_reduction DENZO-SMN
_computing_molecular_graphics XP
_computing_publication_material 'SHELXL-97 (Sheldrick, 1997)'
_computing_structure_refinement 'SHELXL-97 (Sheldrick, 1997)'
_computing_structure_solution 'SHELXS-97 (Sheldrick, 1990)'
_diffrn_ambient_temperature 123(2)
_diffrn_measured_fraction_theta_full 0.998
_diffrn_measured_fraction_theta_max 0.998
_diffrn_measurement_device_type 'Nonius KappaCCD'
_diffrn_measurement_method 'rotation in phi and omega, 1 deg.'
_diffrn_radiation_monochromator graphite
_diffrn_radiation_source 'fine-focus sealed tube'
_diffrn_radiation_type MoK\a
_diffrn_radiation_wavelength 0.71073
_diffrn_reflns_av_R_equivalents 0.0916
_diffrn_reflns_av_sigmaI/netI 0.1136
_diffrn_reflns_limit_h_max 17
_diffrn_reflns_limit_h_min -17
_diffrn_reflns_limit_k_max 15
_diffrn_reflns_limit_k_min -15
_diffrn_reflns_limit_l_max 14
_diffrn_reflns_limit_l_min -14
_diffrn_reflns_number 21114
_diffrn_reflns_theta_full 25.03
_diffrn_reflns_theta_max 25.03
_diffrn_reflns_theta_min 2.92
_exptl_absorpt_coefficient_mu 0.627
_exptl_absorpt_correction_type none
_exptl_crystal_colour red
_exptl_crystal_density_diffrn 1.394
_exptl_crystal_density_meas ?
_exptl_crystal_description plates
_exptl_crystal_F_000 1000
_exptl_crystal_size_max 0.35
_exptl_crystal_size_mid 0.20
_exptl_crystal_size_min 0.10
_refine_diff_density_max 0.456
_refine_diff_density_min -0.260
_refine_diff_density_rms 0.068
_refine_ls_extinction_method none
_refine_ls_goodness_of_fit_ref 0.908
_refine_ls_hydrogen_treatment mixed
_refine_ls_matrix_type full
_refine_ls_number_parameters 275
_refine_ls_number_reflns 4015
_refine_ls_number_restraints 0
_refine_ls_restrained_S_all 0.908
_refine_ls_R_factor_all 0.1030
_refine_ls_R_factor_gt 0.0482
_refine_ls_shift/su_max 0.000
_refine_ls_shift/su_mean 0.000
_refine_ls_structure_factor_coef Fsqd
_refine_ls_weighting_details 'calc w=1/[\s^2^(Fo^2^)+(0.0420P)^2^+0.0000P] where P=(Fo^2^+2Fc^2^)/3'
_refine_ls_weighting_scheme calc
_refine_ls_wR_factor_gt 0.0890
_refine_ls_wR_factor_ref 0.0999
_reflns_number_gt 2332
_reflns_number_total 4015
_reflns_threshold_expression >2sigma(I)
_cod_data_source_file ja054185rsi20050725_094151_1.cif
_cod_data_source_block ga21_c_compound_4b
_cod_depositor_comments
;
The following automatic conversions were performed:

'_exptl_crystal_density_meas' value 'none' was changed to '?' - the
value is perceived as not measured.

Automatic conversion script
Id: cif_fix_values 3008 2015-01-20 13:52:24Z robertas 
;
_cod_database_code 4111883

loop_
_symmetry_equiv_pos_as_xyz
'x, y, z'
'-x, y+1/2, -z+1/2'
'-x, -y, -z'
'x, -y-1/2, z-1/2'

loop_
_atom_site_label
_atom_site_type_symbol
_atom_site_fract_x
_atom_site_fract_y
_atom_site_fract_z
_atom_site_U_iso_or_equiv
_atom_site_adp_type
_atom_site_occupancy
_atom_site_symmetry_multiplicity
_atom_site_calc_flag
_atom_site_refinement_flags
Ti1 Ti 0.21902(5) 0.60685(5) 0.54619(6) 0.0253(2) Uani 1 1 d .
Cl1 Cl 0.27688(7) 0.72119(7) 0.69480(8) 0.0342(3) Uani 1 1 d .
C1 C 0.1530(3) 0.7293(3) 0.4072(3) 0.0302(10) Uani 1 1 d .
H1 H 0.1935 0.7728 0.3778 0.036 Uiso 1 1 calc R
C2 C 0.1203(3) 0.6306(3) 0.3679(3) 0.0292(9) Uani 1 1 d .
H2 H 0.1325 0.5964 0.3052 0.035 Uiso 1 1 calc R
C3 C 0.0669(3) 0.5916(3) 0.4367(3) 0.0301(9) Uani 1 1 d .
H3 H 0.0377 0.5248 0.4306 0.036 Uiso 1 1 calc R
C4 C 0.0630(3) 0.6675(3) 0.5173(3) 0.0321(10) Uani 1 1 d .
H4 H 0.0306 0.6617 0.5744 0.039 Uiso 1 1 calc R
C5 C 0.1157(3) 0.7526(3) 0.4974(3) 0.0332(10) Uani 1 1 d .
H5 H 0.1248 0.8159 0.5383 0.040 Uiso 1 1 calc R
C6 C 0.3705(2) 0.5327(2) 0.6078(3) 0.0277(9) Uani 1 1 d .
H6 H 0.3995 0.5319 0.6844 0.033 Uiso 1 1 calc R
C7 C 0.3749(3) 0.6150(3) 0.5355(3) 0.0307(10) Uani 1 1 d .
H7 H 0.4079 0.6789 0.5543 0.037 Uiso 1 1 calc R
C8 C 0.3222(3) 0.5869(3) 0.4305(3) 0.0300(10) Uani 1 1 d .
H8 H 0.3140 0.6272 0.3649 0.036 Uiso 1 1 calc R
C9 C 0.2838(2) 0.4878(2) 0.4407(3) 0.0265(9) Uani 1 1 d .
H9 H 0.2421 0.4512 0.3831 0.032 Uiso 1 1 calc R
C10 C 0.3165(2) 0.4512(2) 0.5491(3) 0.0215(9) Uani 1 1 d .
C11 C 0.2968(2) 0.3434(3) 0.5895(3) 0.0232(9) Uani 1 1 d .
C12 C 0.1919(2) 0.3316(2) 0.5902(3) 0.0237(9) Uani 1 1 d .
H12A H 0.1532 0.3387 0.5140 0.028 Uiso 1 1 calc R
H12B H 0.1810 0.2611 0.6173 0.028 Uiso 1 1 calc R
C13 C 0.1627(2) 0.4124(3) 0.6622(3) 0.0232(9) Uani 1 1 d .
O1 O 0.16940(16) 0.50868(16) 0.64140(19) 0.0257(6) Uani 1 1 d .
N1 N 0.1305(2) 0.3833(2) 0.7465(3) 0.0251(8) Uani 1 1 d .
H1N H 0.126(2) 0.321(2) 0.757(3) 0.025(11) Uiso 1 1 d .
C14 C 0.0980(3) 0.4548(3) 0.8210(3) 0.0289(9) Uani 1 1 d .
H14A H 0.0428 0.4239 0.8415 0.035 Uiso 1 1 calc R
H14B H 0.0780 0.5213 0.7818 0.035 Uiso 1 1 calc R
C15 C 0.1719(3) 0.4776(2) 0.9240(3) 0.0267(9) Uani 1 1 d .
C16 C 0.2583(3) 0.5190(2) 0.9185(3) 0.0320(10) Uani 1 1 d .
H16 H 0.2701 0.5329 0.8483 0.038 Uiso 1 1 calc R
C17 C 0.3278(3) 0.5404(3) 1.0126(3) 0.0393(11) Uani 1 1 d .
H17 H 0.3864 0.5682 1.0068 0.047 Uiso 1 1 calc R
C18 C 0.3103(3) 0.5207(3) 1.1148(4) 0.0405(11) Uani 1 1 d .
H18 H 0.3572 0.5348 1.1800 0.049 Uiso 1 1 calc R
C19 C 0.2248(3) 0.4805(3) 1.1224(3) 0.0405(11) Uani 1 1 d .
H19 H 0.2130 0.4673 1.1928 0.049 Uiso 1 1 calc R
C20 C 0.1562(3) 0.4593(3) 1.0274(3) 0.0318(10) Uani 1 1 d .
H20 H 0.0976 0.4318 1.0335 0.038 Uiso 1 1 calc R
C21 C 0.3592(2) 0.3199(3) 0.7053(3) 0.0275(9) Uani 1 1 d .
H21A H 0.3522 0.3773 0.7559 0.033 Uiso 1 1 calc R
H21B H 0.3368 0.2548 0.7335 0.033 Uiso 1 1 calc R
C22 C 0.4631(3) 0.3074(3) 0.7070(3) 0.0318(10) Uani 1 1 d .
H22A H 0.4884 0.3753 0.6892 0.038 Uiso 1 1 calc R
H22B H 0.4980 0.2868 0.7819 0.038 Uiso 1 1 calc R
C23 C 0.4779(3) 0.2253(3) 0.6242(3) 0.0342(10) Uani 1 1 d .
H23A H 0.4594 0.1557 0.6466 0.041 Uiso 1 1 calc R
H23B H 0.5451 0.2224 0.6235 0.041 Uiso 1 1 calc R
C24 C 0.4200(3) 0.2514(3) 0.5089(3) 0.0332(10) Uani 1 1 d .
H24A H 0.4290 0.1962 0.4567 0.040 Uiso 1 1 calc R
H24B H 0.4418 0.3185 0.4842 0.040 Uiso 1 1 calc R
C25 C 0.3161(3) 0.2596(3) 0.5078(3) 0.0271(9) Uani 1 1 d .
H25A H 0.2937 0.1909 0.5274 0.032 Uiso 1 1 calc R
H25B H 0.2803 0.2774 0.4324 0.032 Uiso 1 1 calc R
Cl2 Cl 0.08431(7) 0.15185(6) 0.78301(8) 0.0329(3) Uani 1 1 d .

loop_
_atom_site_aniso_label
_atom_site_aniso_U_11
_atom_site_aniso_U_22
_atom_site_aniso_U_33
_atom_site_aniso_U_23
_atom_site_aniso_U_13
_atom_site_aniso_U_12
Ti1 0.0286(4) 0.0276(4) 0.0194(4) 0.0008(3) 0.0052(3) -0.0026(3)
Cl1 0.0408(7) 0.0361(5) 0.0245(6) -0.0040(5) 0.0052(5) -0.0049(5)
C1 0.034(3) 0.031(2) 0.026(3) 0.0129(18) 0.009(2) 0.0029(18)
C2 0.030(2) 0.036(2) 0.019(2) 0.0016(18) 0.0012(19) 0.0071(18)
C3 0.026(2) 0.029(2) 0.033(3) 0.0030(19) 0.0003(19) 0.0008(18)
C4 0.028(2) 0.044(2) 0.024(3) 0.0070(19) 0.006(2) 0.0046(19)
C5 0.040(3) 0.024(2) 0.032(3) 0.0002(18) 0.002(2) 0.0038(18)
C6 0.028(2) 0.031(2) 0.023(2) -0.0020(18) 0.0034(19) 0.0000(18)
C7 0.028(2) 0.028(2) 0.038(3) -0.0025(19) 0.011(2) -0.0043(17)
C8 0.034(2) 0.035(2) 0.026(3) 0.0052(18) 0.017(2) 0.0023(19)
C9 0.025(2) 0.032(2) 0.023(2) -0.0007(17) 0.0056(18) -0.0026(18)
C10 0.020(2) 0.028(2) 0.018(2) 0.0013(17) 0.0066(18) 0.0015(16)
C11 0.024(2) 0.030(2) 0.015(2) -0.0002(17) 0.0023(17) -0.0007(17)
C12 0.026(2) 0.027(2) 0.017(2) 0.0030(17) 0.0037(18) -0.0012(16)
C13 0.018(2) 0.032(2) 0.018(2) 0.0041(17) 0.0002(18) 0.0028(17)
O1 0.0307(16) 0.0250(13) 0.0217(15) 0.0034(11) 0.0068(12) -0.0004(11)
N1 0.030(2) 0.0234(18) 0.022(2) 0.0018(16) 0.0062(16) -0.0001(16)
C14 0.029(2) 0.034(2) 0.027(3) 0.0038(18) 0.013(2) 0.0041(18)
C15 0.037(3) 0.0243(19) 0.019(2) 0.0016(17) 0.007(2) 0.0006(18)
C16 0.046(3) 0.027(2) 0.025(3) 0.0026(18) 0.014(2) 0.0030(19)
C17 0.049(3) 0.033(2) 0.032(3) -0.003(2) 0.003(2) -0.001(2)
C18 0.054(3) 0.033(2) 0.028(3) -0.006(2) -0.003(2) 0.007(2)
C19 0.069(3) 0.035(2) 0.020(3) -0.0026(19) 0.016(2) 0.009(2)
C20 0.041(3) 0.029(2) 0.026(3) -0.0019(18) 0.010(2) 0.0061(18)
C21 0.030(2) 0.028(2) 0.024(2) 0.0040(17) 0.0064(19) 0.0029(17)
C22 0.033(3) 0.039(2) 0.019(2) 0.0041(18) -0.0011(19) 0.0039(18)
C23 0.025(2) 0.042(2) 0.035(3) 0.001(2) 0.003(2) 0.0056(19)
C24 0.029(3) 0.039(2) 0.032(3) -0.0045(19) 0.010(2) 0.0035(18)
C25 0.032(2) 0.0245(19) 0.023(2) 0.0001(16) 0.0033(19) 0.0024(17)
Cl2 0.0354(6) 0.0319(5) 0.0309(6) 0.0039(4) 0.0069(5) -0.0019(4)

loop_
_atom_type_symbol
_atom_type_description
_atom_type_scat_dispersion_real
_atom_type_scat_dispersion_imag
_atom_type_scat_source
C C 0.0033 0.0016 'International Tables Vol C Tables 4.2.6.8 and 6.1.1.4'
H H 0.0000 0.0000 'International Tables Vol C Tables 4.2.6.8 and 6.1.1.4'
N N 0.0061 0.0033 'International Tables Vol C Tables 4.2.6.8 and 6.1.1.4'
O O 0.0106 0.0060 'International Tables Vol C Tables 4.2.6.8 and 6.1.1.4'
Cl Cl 0.1484 0.1585 'International Tables Vol C Tables 4.2.6.8 and 6.1.1.4'
Ti Ti 0.2776 0.4457 'International Tables Vol C Tables 4.2.6.8 and 6.1.1.4'

loop_
_geom_angle_atom_site_label_1
_geom_angle_atom_site_label_2
_geom_angle_atom_site_label_3
_geom_angle
O1 Ti1 C7 124.73(12)
O1 Ti1 C3 81.96(11)
C7 Ti1 C3 142.06(14)
O1 Ti1 C8 133.18(11)
C7 Ti1 C8 34.92(12)
C3 Ti1 C8 107.48(14)
O1 Ti1 Cl1 92.11(7)
C7 Ti1 Cl1 80.86(10)
C3 Ti1 Cl1 128.96(9)
C8 Ti1 Cl1 112.78(10)
O1 Ti1 C9 100.39(10)
C7 Ti1 C9 57.57(12)
C3 Ti1 C9 94.40(13)
C8 Ti1 C9 34.82(11)
Cl1 Ti1 C9 136.28(10)
O1 Ti1 C4 79.52(11)
C7 Ti1 C4 155.18(13)
C3 Ti1 C4 34.86(11)
C8 Ti1 C4 133.42(14)
Cl1 Ti1 C4 94.14(10)
C9 Ti1 C4 129.20(13)
O1 Ti1 C1 135.48(12)
C7 Ti1 C1 99.55(13)
C3 Ti1 C1 57.17(12)
C8 Ti1 C1 80.39(13)
Cl1 Ti1 C1 100.05(10)
C9 Ti1 C1 99.67(13)
C4 Ti1 C1 57.14(13)
O1 Ti1 C2 114.45(11)
C7 Ti1 C2 109.36(13)
C3 Ti1 C2 34.31(12)
C8 Ti1 C2 77.09(14)
Cl1 Ti1 C2 133.26(9)
C9 Ti1 C2 78.27(12)
C4 Ti1 C2 57.29(13)
C1 Ti1 C2 34.31(11)
O1 Ti1 C6 90.17(11)
C7 Ti1 C6 34.58(11)
C3 Ti1 C6 148.22(12)
C8 Ti1 C6 57.42(13)
Cl1 Ti1 C6 81.83(9)
C9 Ti1 C6 56.66(13)
C4 Ti1 C6 168.82(13)
C1 Ti1 C6 133.74(13)
C2 Ti1 C6 132.31(12)
O1 Ti1 C5 110.18(11)
C7 Ti1 C5 121.63(13)
C3 Ti1 C5 56.92(12)
C8 Ti1 C5 113.12(13)
Cl1 Ti1 C5 78.77(10)
C9 Ti1 C5 132.69(13)
C4 Ti1 C5 34.04(11)
C1 Ti1 C5 34.11(11)
C2 Ti1 C5 56.65(12)
C6 Ti1 C5 152.19(12)
O1 Ti1 C10 76.90(10)
C7 Ti1 C10 57.11(11)
C3 Ti1 C10 114.61(12)
C8 Ti1 C10 57.21(11)
Cl1 Ti1 C10 113.11(9)
C9 Ti1 C10 33.92(11)
C4 Ti1 C10 144.26(12)
C1 Ti1 C10 133.28(12)
C2 Ti1 C10 110.12(12)
C6 Ti1 C10 33.85(11)
C5 Ti1 C10 166.46(13)
Cl1 Ti1 Cp1 108.3(1)
Cl1 Ti1 Cp2 106.2(1)
O1 Ti1 Cp1 105.5(1)
O1 Ti1 Cp2 105.9(1)
Cp1 Ti1 Cp2 131.7(1)
C5 C1 C2 107.9(3)
C5 C1 Ti1 73.8(2)
C2 C1 Ti1 73.0(2)
C5 C1 H1 126.0
C2 C1 H1 126.0
Ti1 C1 H1 119.1
C3 C2 C1 107.8(3)
C3 C2 Ti1 71.5(2)
C1 C2 Ti1 72.7(2)
C3 C2 H2 126.1
C1 C2 H2 126.1
Ti1 C2 H2 121.4
C2 C3 C4 108.5(3)
C2 C3 Ti1 74.2(2)
C4 C3 Ti1 73.7(2)
C2 C3 H3 125.7
C4 C3 H3 125.7
Ti1 C3 H3 118.2
C5 C4 C3 107.1(3)
C5 C4 Ti1 73.9(2)
C3 C4 Ti1 71.4(2)
C5 C4 H4 126.5
C3 C4 H4 126.5
Ti1 C4 H4 120.1
C4 C5 C1 108.6(3)
C4 C5 Ti1 72.0(2)
C1 C5 Ti1 72.1(2)
C4 C5 H5 125.7
C1 C5 H5 125.7
Ti1 C5 H5 121.9
C7 C6 C10 109.2(3)
C7 C6 Ti1 70.9(2)
C10 C6 Ti1 76.0(2)
C7 C6 H6 125.4
C10 C6 H6 125.4
Ti1 C6 H6 119.4
C6 C7 C8 108.0(3)
C6 C7 Ti1 74.5(2)
C8 C7 Ti1 73.1(2)
C6 C7 H7 126.0
C8 C7 H7 126.0
Ti1 C7 H7 118.4
C7 C8 C9 107.0(3)
C7 C8 Ti1 72.0(2)
C9 C8 Ti1 73.14(19)
C7 C8 H8 126.5
C9 C8 H8 126.5
Ti1 C8 H8 120.2
C10 C9 C8 109.5(3)
C10 C9 Ti1 76.6(2)
C8 C9 Ti1 72.04(19)
C10 C9 H9 125.2
C8 C9 H9 125.2
Ti1 C9 H9 117.9
C9 C10 C6 106.1(3)
C9 C10 C11 125.0(3)
C6 C10 C11 128.9(3)
C9 C10 Ti1 69.47(19)
C6 C10 Ti1 70.19(19)
C11 C10 Ti1 125.9(2)
C10 C11 C21 111.7(3)
C10 C11 C25 109.3(3)
C21 C11 C25 108.6(3)
C10 C11 C12 111.0(3)
C21 C11 C12 110.2(3)
C25 C11 C12 105.9(3)
C13 C12 C11 111.3(3)
C13 C12 H12A 109.4
C11 C12 H12A 109.4
C13 C12 H12B 109.4
C11 C12 H12B 109.4
H12A C12 H12B 108.0
O1 C13 N1 120.1(3)
O1 C13 C12 120.0(3)
N1 C13 C12 119.8(3)
C13 O1 Ti1 142.7(2)
C13 N1 C14 124.7(3)
C13 N1 H1N 118(2)
C14 N1 H1N 118(2)
N1 C14 C15 112.8(3)
N1 C14 H14A 109.0
C15 C14 H14A 109.0
N1 C14 H14B 109.0
C15 C14 H14B 109.0
H14A C14 H14B 107.8
C20 C15 C16 117.8(4)
C20 C15 C14 121.3(3)
C16 C15 C14 120.9(3)
C17 C16 C15 122.0(4)
C17 C16 H16 119.0
C15 C16 H16 119.0
C18 C17 C16 118.9(4)
C18 C17 H17 120.5
C16 C17 H17 120.5
C19 C18 C17 120.1(4)
C19 C18 H18 119.9
C17 C18 H18 119.9
C18 C19 C20 120.2(4)
C18 C19 H19 119.9
C20 C19 H19 119.9
C15 C20 C19 121.0(4)
C15 C20 H20 119.5
C19 C20 H20 119.5
C22 C21 C11 113.7(3)
C22 C21 H21A 108.8
C11 C21 H21A 108.8
C22 C21 H21B 108.8
C11 C21 H21B 108.8
H21A C21 H21B 107.7
C23 C22 C21 111.4(3)
C23 C22 H22A 109.4
C21 C22 H22A 109.4
C23 C22 H22B 109.4
C21 C22 H22B 109.4
H22A C22 H22B 108.0
C22 C23 C24 110.6(3)
C22 C23 H23A 109.5
C24 C23 H23A 109.5
C22 C23 H23B 109.5
C24 C23 H23B 109.5
H23A C23 H23B 108.1
C23 C24 C25 110.8(3)
C23 C24 H24A 109.5
C25 C24 H24A 109.5
C23 C24 H24B 109.5
C25 C24 H24B 109.5
H24A C24 H24B 108.1
C24 C25 C11 112.4(3)
C24 C25 H25A 109.1
C11 C25 H25A 109.1
C24 C25 H25B 109.1
C11 C25 H25B 109.1
H25A C25 H25B 107.9

loop_
_geom_bond_atom_site_label_1
_geom_bond_atom_site_label_2
_geom_bond_distance
Ti1 O1 1.983(2)
Ti1 C7 2.329(4)
Ti1 C3 2.336(4)
Ti1 C8 2.343(3)
Ti1 Cl1 2.3564(11)
Ti1 C9 2.357(3)
Ti1 C4 2.365(4)
Ti1 C1 2.367(3)
Ti1 C2 2.370(4)
Ti1 C6 2.374(4)
Ti1 C5 2.390(4)
Ti1 C10 2.448(3)
Ti1 Cp1 2.046(2)
Ti1 Cp2 2.048(2)
C1 C5 1.395(5)
C1 C2 1.397(5)
C1 H1 0.9500
C2 C3 1.388(5)
C2 H2 0.9500
C3 C4 1.408(5)
C3 H3 0.9500
C4 C5 1.392(5)
C4 H4 0.9500
C5 H5 0.9500
C6 C7 1.398(5)
C6 C10 1.406(4)
C6 H6 0.9500
C7 C8 1.402(5)
C7 H7 0.9500
C8 C9 1.406(4)
C8 H8 0.9500
C9 C10 1.404(5)
C9 H9 0.9500
C10 C11 1.519(4)
C11 C21 1.546(5)
C11 C25 1.551(4)
C11 C12 1.551(4)
C12 C13 1.497(4)
C12 H12A 0.9900
C12 H12B 0.9900
C13 O1 1.268(4)
C13 N1 1.306(4)
N1 C14 1.463(4)
N1 H1N 0.82(3)
C14 C15 1.501(5)
C14 H14A 0.9900
C14 H14B 0.9900
C15 C20 1.384(5)
C15 C16 1.392(5)
C16 C17 1.388(5)
C16 H16 0.9500
C17 C18 1.383(5)
C17 H17 0.9500
C18 C19 1.382(6)
C18 H18 0.9500
C19 C20 1.388(5)
C19 H19 0.9500
C20 H20 0.9500
C21 C22 1.530(5)
C21 H21A 0.9900
C21 H21B 0.9900
C22 C23 1.525(5)
C22 H22A 0.9900
C22 H22B 0.9900
C23 C24 1.525(5)
C23 H23A 0.9900
C23 H23B 0.9900
C24 C25 1.527(5)
C24 H24A 0.9900
C24 H24B 0.9900
C25 H25A 0.9900
C25 H25B 0.9900

loop_
_geom_hbond_atom_site_label_D
_geom_hbond_atom_site_label_H
_geom_hbond_atom_site_label_A
_geom_hbond_distance_DH
_geom_hbond_distance_HA
_geom_hbond_distance_DA
_geom_hbond_angle_DHA
_geom_hbond_site_symmetry_A
N1 H1N Cl2 0.82(3) 2.29(3) 3.095(3) 169(3) .
C1 H1 Cl1 0.95 2.84 3.610(4) 139.2 4_575
C4 H4 Cl2 0.95 2.73 3.675(4) 172.1 2_556
C9 H9 Cl2 0.95 2.70 3.594(4) 156.8 4_565
C12 H12A Cl2 0.99 2.82 3.790(4) 166.0 4_565
C14 H14B Cl2 0.99 2.87 3.683(4) 140.3 2_556
C19 H19 Cl2 0.95 2.86 3.621(4) 137.9 4_566

loop_
_geom_torsion_atom_site_label_1
_geom_torsion_atom_site_label_2
_geom_torsion_atom_site_label_3
_geom_torsion_atom_site_label_4
_geom_torsion
O1 Ti1 C1 C5 51.4(3)
C7 Ti1 C1 C5 -134.4(2)
C3 Ti1 C1 C5 78.1(2)
C8 Ti1 C1 C5 -163.7(2)
Cl1 Ti1 C1 C5 -52.1(2)
C9 Ti1 C1 C5 167.1(2)
C4 Ti1 C1 C5 36.3(2)
C2 Ti1 C1 C5 115.1(3)
C6 Ti1 C1 C5 -140.4(2)
C10 Ti1 C1 C5 172.3(2)
O1 Ti1 C1 C2 -63.7(3)
C7 Ti1 C1 C2 110.5(2)
C3 Ti1 C1 C2 -37.0(2)
C8 Ti1 C1 C2 81.1(2)
Cl1 Ti1 C1 C2 -167.21(19)
C9 Ti1 C1 C2 52.0(2)
C4 Ti1 C1 C2 -78.8(2)
C6 Ti1 C1 C2 104.5(2)
C5 Ti1 C1 C2 -115.1(3)
C10 Ti1 C1 C2 57.2(3)
C5 C1 C2 C3 -2.7(4)
Ti1 C1 C2 C3 63.3(3)
C5 C1 C2 Ti1 -66.1(3)
O1 Ti1 C2 C3 20.1(2)
C7 Ti1 C2 C3 165.5(2)
C8 Ti1 C2 C3 152.0(2)
Cl1 Ti1 C2 C3 -98.8(2)
C9 Ti1 C2 C3 116.3(2)
C4 Ti1 C2 C3 -37.9(2)
C1 Ti1 C2 C3 -116.2(3)
C6 Ti1 C2 C3 134.9(2)
C5 Ti1 C2 C3 -78.8(2)
C10 Ti1 C2 C3 104.5(2)
O1 Ti1 C2 C1 136.3(2)
C7 Ti1 C2 C1 -78.3(2)
C3 Ti1 C2 C1 116.2(3)
C8 Ti1 C2 C1 -91.8(2)
Cl1 Ti1 C2 C1 17.4(3)
C9 Ti1 C2 C1 -127.5(2)
C4 Ti1 C2 C1 78.3(2)
C6 Ti1 C2 C1 -108.9(2)
C5 Ti1 C2 C1 37.4(2)
C10 Ti1 C2 C1 -139.3(2)
C1 C2 C3 C4 2.1(4)
Ti1 C2 C3 C4 66.3(3)
C1 C2 C3 Ti1 -64.2(3)
O1 Ti1 C3 C2 -161.6(2)
C7 Ti1 C3 C2 -22.6(3)
C8 Ti1 C3 C2 -28.7(2)
Cl1 Ti1 C3 C2 112.3(2)
C9 Ti1 C3 C2 -61.7(2)
C4 Ti1 C3 C2 115.3(3)
C1 Ti1 C3 C2 37.00(19)
C6 Ti1 C3 C2 -84.4(3)
C5 Ti1 C3 C2 77.9(2)
C10 Ti1 C3 C2 -90.0(2)
O1 Ti1 C3 C4 83.2(2)
C7 Ti1 C3 C4 -137.8(2)
C8 Ti1 C3 C4 -144.0(2)
Cl1 Ti1 C3 C4 -3.0(3)
C9 Ti1 C3 C4 -176.9(2)
C1 Ti1 C3 C4 -78.3(2)
C2 Ti1 C3 C4 -115.3(3)
C6 Ti1 C3 C4 160.3(2)
C5 Ti1 C3 C4 -37.3(2)
C10 Ti1 C3 C4 154.7(2)
C2 C3 C4 C5 -0.7(4)
Ti1 C3 C4 C5 65.9(3)
C2 C3 C4 Ti1 -66.6(3)
O1 Ti1 C4 C5 154.2(2)
C7 Ti1 C4 C5 -14.2(4)
C3 Ti1 C4 C5 -114.8(3)
C8 Ti1 C4 C5 -64.2(3)
Cl1 Ti1 C4 C5 62.9(2)
C9 Ti1 C4 C5 -110.8(2)
C1 Ti1 C4 C5 -36.4(2)
C2 Ti1 C4 C5 -77.5(2)
C6 Ti1 C4 C5 131.2(6)
C10 Ti1 C4 C5 -156.4(2)
O1 Ti1 C4 C3 -91.0(2)
C7 Ti1 C4 C3 100.5(4)
C8 Ti1 C4 C3 50.6(3)
Cl1 Ti1 C4 C3 177.7(2)
C9 Ti1 C4 C3 4.0(3)
C1 Ti1 C4 C3 78.4(2)
C2 Ti1 C4 C3 37.3(2)
C6 Ti1 C4 C3 -114.0(6)
C5 Ti1 C4 C3 114.8(3)
C10 Ti1 C4 C3 -41.6(3)
C3 C4 C5 C1 -1.0(4)
Ti1 C4 C5 C1 63.2(3)
C3 C4 C5 Ti1 -64.2(2)
C2 C1 C5 C4 2.3(4)
Ti1 C1 C5 C4 -63.2(3)
C2 C1 C5 Ti1 65.5(2)
O1 Ti1 C5 C4 -27.1(2)
C7 Ti1 C5 C4 173.0(2)
C3 Ti1 C5 C4 38.3(2)
C8 Ti1 C5 C4 134.7(2)
Cl1 Ti1 C5 C4 -115.2(2)
C9 Ti1 C5 C4 99.8(3)
C1 Ti1 C5 C4 117.2(3)
C2 Ti1 C5 C4 79.5(2)
C6 Ti1 C5 C4 -161.8(3)
C10 Ti1 C5 C4 92.6(6)
O1 Ti1 C5 C1 -144.3(2)
C7 Ti1 C5 C1 55.8(3)
C3 Ti1 C5 C1 -78.9(2)
C8 Ti1 C5 C1 17.5(3)
Cl1 Ti1 C5 C1 127.6(2)
C9 Ti1 C5 C1 -17.4(3)
C4 Ti1 C5 C1 -117.2(3)
C2 Ti1 C5 C1 -37.7(2)
C6 Ti1 C5 C1 81.0(4)
C10 Ti1 C5 C1 -24.6(6)
O1 Ti1 C6 C7 -177.8(2)
C3 Ti1 C6 C7 107.3(3)
C8 Ti1 C6 C7 38.1(2)
Cl1 Ti1 C6 C7 -85.7(2)
C9 Ti1 C6 C7 79.8(2)
C4 Ti1 C6 C7 -155.2(6)
C1 Ti1 C6 C7 10.4(3)
C2 Ti1 C6 C7 57.9(3)
C5 Ti1 C6 C7 -39.7(4)
C10 Ti1 C6 C7 116.5(3)
O1 Ti1 C6 C10 65.7(2)
C7 Ti1 C6 C10 -116.5(3)
C3 Ti1 C6 C10 -9.2(3)
C8 Ti1 C6 C10 -78.4(2)
Cl1 Ti1 C6 C10 157.8(2)
C9 Ti1 C6 C10 -36.63(18)
C4 Ti1 C6 C10 88.3(7)
C1 Ti1 C6 C10 -106.1(2)
C2 Ti1 C6 C10 -58.5(2)
C5 Ti1 C6 C10 -156.1(3)
C10 C6 C7 C8 1.0(4)
Ti1 C6 C7 C8 -65.9(2)
C10 C6 C7 Ti1 66.9(2)
O1 Ti1 C7 C6 2.6(3)
C3 Ti1 C7 C6 -125.1(2)
C8 Ti1 C7 C6 -114.9(3)
Cl1 Ti1 C7 C6 88.8(2)
C9 Ti1 C7 C6 -77.0(2)
C4 Ti1 C7 C6 168.8(3)
C1 Ti1 C7 C6 -172.4(2)
C2 Ti1 C7 C6 -138.4(2)
C5 Ti1 C7 C6 159.5(2)
C10 Ti1 C7 C6 -36.4(2)
O1 Ti1 C7 C8 117.5(2)
C3 Ti1 C7 C8 -10.3(3)
Cl1 Ti1 C7 C8 -156.3(2)
C9 Ti1 C7 C8 37.89(19)
C4 Ti1 C7 C8 -76.3(4)
C1 Ti1 C7 C8 -57.5(2)
C2 Ti1 C7 C8 -23.5(2)
C6 Ti1 C7 C8 114.9(3)
C5 Ti1 C7 C8 -85.6(2)
C10 Ti1 C7 C8 78.4(2)
C6 C7 C8 C9 1.6(4)
Ti1 C7 C8 C9 -65.3(2)
C6 C7 C8 Ti1 66.9(2)
O1 Ti1 C8 C7 -91.2(2)
C3 Ti1 C8 C7 173.4(2)
Cl1 Ti1 C8 C7 25.5(2)
C9 Ti1 C8 C7 -114.8(3)
C4 Ti1 C8 C7 145.8(2)
C1 Ti1 C8 C7 122.4(2)
C2 Ti1 C8 C7 157.3(2)
C6 Ti1 C8 C7 -37.67(19)
C5 Ti1 C8 C7 112.6(2)
C10 Ti1 C8 C7 -78.1(2)
O1 Ti1 C8 C9 23.6(3)
C7 Ti1 C8 C9 114.8(3)
C3 Ti1 C8 C9 -71.8(2)
Cl1 Ti1 C8 C9 140.3(2)
C4 Ti1 C8 C9 -99.4(2)
C1 Ti1 C8 C9 -122.8(2)
C2 Ti1 C8 C9 -88.0(2)
C6 Ti1 C8 C9 77.1(2)
C5 Ti1 C8 C9 -132.6(2)
C10 Ti1 C8 C9 36.6(2)
C7 C8 C9 C10 -3.5(4)
Ti1 C8 C9 C10 -68.1(2)
C7 C8 C9 Ti1 64.5(2)
O1 Ti1 C9 C10 -46.7(2)
C7 Ti1 C9 C10 78.0(2)
C3 Ti1 C9 C10 -129.4(2)
C8 Ti1 C9 C10 116.0(3)
Cl1 Ti1 C9 C10 57.5(2)
C4 Ti1 C9 C10 -131.6(2)
C1 Ti1 C9 C10 173.2(2)
C2 Ti1 C9 C10 -159.8(2)
C6 Ti1 C9 C10 36.56(19)
C5 Ti1 C9 C10 -177.0(2)
O1 Ti1 C9 C8 -162.7(2)
C7 Ti1 C9 C8 -38.0(2)
C3 Ti1 C9 C8 114.6(2)
Cl1 Ti1 C9 C8 -58.5(3)
C4 Ti1 C9 C8 112.4(2)
C1 Ti1 C9 C8 57.2(2)
C2 Ti1 C9 C8 84.2(2)
C6 Ti1 C9 C8 -79.5(2)
C5 Ti1 C9 C8 67.0(3)
C10 Ti1 C9 C8 -116.0(3)
C8 C9 C10 C6 4.1(4)
Ti1 C9 C10 C6 -61.0(2)
C8 C9 C10 C11 -174.8(3)
Ti1 C9 C10 C11 120.1(3)
C8 C9 C10 Ti1 65.1(2)
C7 C6 C10 C9 -3.1(4)
Ti1 C6 C10 C9 60.5(2)
C7 C6 C10 C11 175.7(3)
Ti1 C6 C10 C11 -120.6(3)
C7 C6 C10 Ti1 -63.7(2)
O1 Ti1 C10 C9 132.7(2)
C7 Ti1 C10 C9 -79.5(2)
C3 Ti1 C10 C9 58.0(2)
C8 Ti1 C10 C9 -37.6(2)
Cl1 Ti1 C10 C9 -140.68(19)
C4 Ti1 C10 C9 82.7(3)
C1 Ti1 C10 C9 -9.2(3)
C2 Ti1 C10 C9 21.1(2)
C6 Ti1 C10 C9 -116.7(3)
C5 Ti1 C10 C9 9.5(6)
O1 Ti1 C10 C6 -110.6(2)
C7 Ti1 C10 C6 37.2(2)
C3 Ti1 C10 C6 174.7(2)
C8 Ti1 C10 C6 79.1(2)
Cl1 Ti1 C10 C6 -24.0(2)
C9 Ti1 C10 C6 116.7(3)
C4 Ti1 C10 C6 -160.6(2)
C1 Ti1 C10 C6 107.5(2)
C2 Ti1 C10 C6 137.8(2)
C5 Ti1 C10 C6 126.2(5)
O1 Ti1 C10 C11 13.7(3)
C7 Ti1 C10 C11 161.5(3)
C3 Ti1 C10 C11 -61.0(3)
C8 Ti1 C10 C11 -156.6(3)
Cl1 Ti1 C10 C11 100.3(3)
C9 Ti1 C10 C11 -119.0(4)
C4 Ti1 C10 C11 -36.3(4)
C1 Ti1 C10 C11 -128.2(3)
C2 Ti1 C10 C11 -97.9(3)
C6 Ti1 C10 C11 124.3(4)
C5 Ti1 C10 C11 -109.5(5)
C9 C10 C11 C21 168.2(3)
C6 C10 C11 C21 -10.5(5)
Ti1 C10 C11 C21 -103.1(3)
C9 C10 C11 C25 48.0(4)
C6 C10 C11 C25 -130.7(4)
Ti1 C10 C11 C25 136.7(3)
C9 C10 C11 C12 -68.4(4)
C6 C10 C11 C12 112.9(4)
Ti1 C10 C11 C12 20.3(4)
C10 C11 C12 C13 -58.6(4)
C21 C11 C12 C13 65.6(4)
C25 C11 C12 C13 -177.1(3)
C11 C12 C13 O1 60.0(4)
C11 C12 C13 N1 -119.8(3)
N1 C13 O1 Ti1 171.9(3)
C12 C13 O1 Ti1 -8.0(6)
C7 Ti1 O1 C13 -56.8(4)
C3 Ti1 O1 C13 93.8(4)
C8 Ti1 O1 C13 -12.7(4)
Cl1 Ti1 O1 C13 -137.2(4)
C9 Ti1 O1 C13 0.7(4)
C4 Ti1 O1 C13 129.0(4)
C1 Ti1 O1 C13 116.2(4)
C2 Ti1 O1 C13 82.5(4)
C6 Ti1 O1 C13 -55.3(4)
C5 Ti1 O1 C13 144.0(4)
C10 Ti1 O1 C13 -23.9(4)
O1 C13 N1 C14 1.5(5)
C12 C13 N1 C14 -178.6(3)
C13 N1 C14 C15 -96.6(4)
N1 C14 C15 C20 -123.7(3)
N1 C14 C15 C16 56.9(4)
C20 C15 C16 C17 0.8(5)
C14 C15 C16 C17 -179.8(3)
C15 C16 C17 C18 -0.4(5)
C16 C17 C18 C19 -0.1(5)
C17 C18 C19 C20 0.3(5)
C16 C15 C20 C19 -0.7(5)
C14 C15 C20 C19 179.9(3)
C18 C19 C20 C15 0.1(5)
C10 C11 C21 C22 -68.1(4)
C25 C11 C21 C22 52.5(4)
C12 C11 C21 C22 168.1(3)
C11 C21 C22 C23 -54.3(4)
C21 C22 C23 C24 55.4(4)
C22 C23 C24 C25 -57.5(4)
C23 C24 C25 C11 58.1(4)
C10 C11 C25 C24 67.9(4)
C21 C11 C25 C24 -54.2(4)
C12 C11 C25 C24 -172.6(3)
